data_2242786
loop_
_publ_author_name
'Ponjan, Nutcha'
'Kodchasanthong, Kenika'
'Jiajaroen, Suwadee'
'Chainok, Kittipong'

_publ_section_title
;
 Crystal structure of
 poly[[hexaaquatris(\m-3,6-dioxocyclohexa-1,4-diene-1,4-diolato)dierbium(III)]
 octadecahydrate]
;
_journal_coeditor_code HB7788
_journal_issue 1
_journal_name_full 'Acta Crystallographica Section E'
_journal_page_first 64
_journal_page_last 67
_journal_paper_doi 10.1107/S2056989018017516
_journal_volume 75
_journal_year 2019
_chemical_formula_iupac '[Er2 (C6 H2 O4)3 (H2 O1)6], 18H2 O'
_chemical_formula_moiety '1(C18 H18 Er2 O18), 18(H2 O)'
_chemical_formula_sum 'C18 H54 Er2 O36'
_chemical_formula_weight 1181.13
_chemical_name_systematic
;
Poly[[hexaaquatris(\m-3,6-dioxocyclohexa-1,4-diene-1,4-diolato)dierbium(III)]
octadecahydrate]
;
_space_group_crystal_system trigonal
_space_group_IT_number 148
_space_group_name_Hall '-R 3'
_space_group_name_H-M_alt 'R -3'
_symmetry_space_group_name_Hall '-R 3'
_symmetry_space_group_name_H-M 'R -3 :H'
_atom_sites_solution_hydrogens geom
_atom_sites_solution_primary dual
_atom_sites_solution_secondary difmap
_audit_creation_method
;
Olex2 1.2
(compiled 2018.05.29 svn.r3508 for OlexSys, GUI svn.r5506)
;
_cell_angle_alpha 90.00
_cell_angle_beta 90.00
_cell_angle_gamma 120.00
_cell_formula_units_Z 3
_cell_length_a 14.0947(3)
_cell_length_b 14.0947(3)
_cell_length_c 18.0603(5)
_cell_measurement_reflns_used 8655
_cell_measurement_temperature 296
_cell_measurement_theta_max 31.683
_cell_measurement_theta_min 2.806
_cell_volume 3107.19(13)
_computing_cell_refinement
;
SAINT (Bruker, 2016)
;
_computing_data_collection
;
APEX3 (Bruker, 2016)
;
_computing_data_reduction
;
SAINT (Bruker, 2016)
;
_computing_molecular_graphics
;
<i>OLEX2</i> (Dolomanov <i>et al.</i>,  2009)
;
_computing_publication_material
;
<i>OLEX2</i> (Dolomanov <i>et al.</i>,  2009)
;
_computing_structure_refinement
;
SHELXL (Sheldrick, 2015b)
;
_computing_structure_solution
;
SHELXT (Sheldrick, 2015a)
;
_diffrn_ambient_temperature 296.0
_diffrn_detector 'Bruker PHOTON 100 area detector'
_diffrn_detector_area_resol_mean 10.5
_diffrn_measured_fraction_theta_full 0.999
_diffrn_measured_fraction_theta_max 0.999
_diffrn_measurement_device 'four-circle KAPPA diffractometer'
_diffrn_measurement_device_type 'Bruker D8 QUEST CMOS'
_diffrn_measurement_method '\f and \w scans'
_diffrn_radiation_monochromator 'graphiteDouble Bounce Multilayer Mirror'
_diffrn_radiation_probe x-ray
_diffrn_radiation_type MoK\a
_diffrn_radiation_wavelength 0.71073
_diffrn_reflns_av_R_equivalents 0.0648
_diffrn_reflns_av_unetI/netI 0.0291
_diffrn_reflns_limit_h_max 21
_diffrn_reflns_limit_h_min -21
_diffrn_reflns_limit_k_max 21
_diffrn_reflns_limit_k_min -19
_diffrn_reflns_limit_l_max 27
_diffrn_reflns_limit_l_min -27
_diffrn_reflns_number 32360
_diffrn_reflns_theta_full 32.59
_diffrn_reflns_theta_max 32.59
_diffrn_reflns_theta_min 2.81
_diffrn_source 'microfocus sealed x-ray tube'
_diffrn_standards_number 0
_exptl_absorpt_coefficient_mu 4.133
_exptl_absorpt_correction_T_max 0.7464
_exptl_absorpt_correction_T_min 0.6773
_exptl_absorpt_correction_type multi-scan
_exptl_absorpt_process_details
;
(SADABS; Bruker, 2016)
;
_exptl_crystal_colour 'dark red'
_exptl_crystal_density_diffrn 1.894
_exptl_crystal_density_method 'not measured'
_exptl_crystal_description 'Hexagonal prism'
_exptl_crystal_F_000 1758
_exptl_crystal_size_max 0.28
_exptl_crystal_size_mid 0.22
_exptl_crystal_size_min 0.2
_refine_diff_density_max 1.666
_refine_diff_density_min -1.393
_refine_ls_extinction_coef 0.00020(2)
_refine_ls_extinction_expression Fc^*^=kFc[1+0.001xFc^2^\l^3^/sin(2\q)]^-1/4^
_refine_ls_extinction_method
;
SHELXL (Sheldrick, 2015b)
;
_refine_ls_goodness_of_fit_ref 1.082
_refine_ls_hydrogen_treatment mixed
_refine_ls_matrix_type full
_refine_ls_number_parameters 118
_refine_ls_number_reflns 2522
_refine_ls_number_restraints 8
_refine_ls_restrained_S_all 1.081
_refine_ls_R_factor_all 0.0372
_refine_ls_R_factor_gt 0.0230
_refine_ls_shift/su_max 0.001
_refine_ls_shift/su_mean 0.000
_refine_ls_structure_factor_coef Fsqd
_refine_ls_weighting_details 'calc w=1/[\s^2^(Fo^2^)+(0.0042P)^2^+10.2637P] where P=(Fo^2^+2Fc^2^)/3'
_refine_ls_weighting_scheme calc
_refine_ls_wR_factor_gt 0.0362
_refine_ls_wR_factor_ref 0.0416
_reflns_number_gt 2108
_reflns_number_total 2522
_reflns_threshold_expression I>2\s(I)
_cod_data_source_file hb7788sup1.cif
_cod_data_source_block I
_cod_original_cell_volume 3107.18(13)
_cod_database_code 2242786

loop_
_space_group_symop_id
_space_group_symop_operation_xyz
1 'x, y, z'
2 '-y, x-y, z'
3 '-x+y, -x, z'
4 'x+2/3, y+1/3, z+1/3'
5 '-y+2/3, x-y+1/3, z+1/3'
6 '-x+y+2/3, -x+1/3, z+1/3'
7 'x+1/3, y+2/3, z+2/3'
8 '-y+1/3, x-y+2/3, z+2/3'
9 '-x+y+1/3, -x+2/3, z+2/3'
10 '-x, -y, -z'
11 'y, -x+y, -z'
12 'x-y, x, -z'
13 '-x+2/3, -y+1/3, -z+1/3'
14 'y+2/3, -x+y+1/3, -z+1/3'
15 'x-y+2/3, x+1/3, -z+1/3'
16 '-x+1/3, -y+2/3, -z+2/3'
17 'y+1/3, -x+y+2/3, -z+2/3'
18 'x-y+1/3, x+2/3, -z+2/3'

loop_
_atom_site_type_symbol
_atom_site_label
_atom_site_fract_x
_atom_site_fract_y
_atom_site_fract_z
_atom_site_U_iso_or_equiv
_atom_site_adp_type
_atom_site_calc_flag
_atom_site_occupancy
Er Er1 0.6667 0.3333 0.587213(10) 0.01773(5) Uani d 1
O O1 0.65928(12) 0.50374(13) 0.58327(9) 0.0236(3) Uani d 1
O O2 0.54678(13) 0.33698(13) 0.49769(9) 0.0247(3) Uani d 1
O O3 0.54011(16) 0.33067(15) 0.67424(11) 0.0355(4) Uani d 1
H H3A 0.557(3) 0.3878(16) 0.6975(16) 0.055(10) Uiso d 1
H H3B 0.4856(17) 0.2781(17) 0.6941(15) 0.046(9) Uiso d 1
O O4 0.7266(2) 0.52214(19) 0.37540(12) 0.0455(5) Uani d 1
H H4A 0.736(3) 0.494(3) 0.4136(13) 0.075(13) Uiso d 1
H H4B 0.6643(16) 0.489(3) 0.356(2) 0.079(14) Uiso d 1
O O5 0.29245(18) 0.15371(19) 0.57009(14) 0.0452(5) Uani d 1
H H5A 0.354(2) 0.167(5) 0.587(3) 0.15(2) Uiso d 1
H H5B 0.285(4) 0.138(4) 0.5247(8) 0.103(17) Uiso d 1
O O6 0.18028(19) 0.2663(2) 0.57759(14) 0.0470(5) Uani d 1
H H6A 0.213(3) 0.3315(15) 0.594(2) 0.091(16) Uiso d 1
H H6B 0.222(3) 0.240(4) 0.576(2) 0.104(18) Uiso d 1
C C1 0.58618(18) 0.50816(18) 0.54547(12) 0.0212(4) Uani d 1
C C2 0.51755(18) 0.40906(18) 0.49646(12) 0.0216(4) Uani d 1
C C3 0.43354(19) 0.40401(19) 0.45415(13) 0.0256(5) Uani d 1
H H3 0.3902 0.3424 0.4255 0.031 Uiso calc 1

loop_
_atom_site_aniso_label
_atom_site_aniso_U_11
_atom_site_aniso_U_22
_atom_site_aniso_U_33
_atom_site_aniso_U_12
_atom_site_aniso_U_13
_atom_site_aniso_U_23
Er1 0.01570(6) 0.01570(6) 0.02179(9) 0.00785(3) 0.000 0.000
O1 0.0218(8) 0.0214(8) 0.0293(8) 0.0121(7) -0.0056(6) -0.0019(6)
O2 0.0270(8) 0.0222(8) 0.0309(8) 0.0168(7) -0.0069(7) -0.0050(6)
O3 0.0371(11) 0.0239(9) 0.0394(11) 0.0106(8) 0.0163(8) -0.0025(8)
O4 0.0474(13) 0.0517(13) 0.0376(12) 0.0249(11) -0.0043(10) 0.0091(10)
O5 0.0335(11) 0.0505(13) 0.0505(14) 0.0202(10) 0.0094(10) 0.0035(11)
O6 0.0434(13) 0.0436(14) 0.0534(14) 0.0212(11) 0.0057(10) 0.0082(11)
C1 0.0202(10) 0.0208(10) 0.0221(10) 0.0099(9) 0.0003(8) 0.0004(8)
C2 0.0215(10) 0.0217(10) 0.0226(10) 0.0115(9) 0.0011(8) 0.0015(8)
C3 0.0259(11) 0.0216(11) 0.0318(12) 0.0137(10) -0.0077(9) -0.0069(9)

loop_
_atom_type_symbol
_atom_type_description
_atom_type_scat_dispersion_real
_atom_type_scat_dispersion_imag
_atom_type_scat_source
C C 0.0033 0.0016 'International Tables Vol C Tables 4.2.6.8 and 6.1.1.4'
H H 0.0000 0.0000 'International Tables Vol C Tables 4.2.6.8 and 6.1.1.4'
Er Er -0.2586 4.9576 'International Tables Vol C Tables 4.2.6.8 and 6.1.1.4'
O O 0.0106 0.0060 'International Tables Vol C Tables 4.2.6.8 and 6.1.1.4'

loop_
_geom_angle_atom_site_label_1
_geom_angle_atom_site_label_2
_geom_angle_atom_site_label_3
_geom_angle_site_symmetry_1
_geom_angle_site_symmetry_3
_geom_angle
O1 Er1 O1 2_655 . 119.917(4)
O1 Er1 O1 3_665 2_655 119.917(4)
O1 Er1 O1 3_665 . 119.916(4)
O2 Er1 O1 2_655 2_655 65.01(5)
O2 Er1 O1 3_665 . 69.91(5)
O2 Er1 O1 3_665 3_665 65.01(5)
O2 Er1 O1 . . 65.01(5)
O2 Er1 O1 . 3_665 134.93(5)
O2 Er1 O1 2_655 3_665 69.91(5)
O2 Er1 O1 3_665 2_655 134.93(5)
O2 Er1 O1 . 2_655 69.91(5)
O2 Er1 O1 2_655 . 134.93(5)
O2 Er1 O2 2_655 3_665 78.15(6)
O2 Er1 O2 2_655 . 78.15(6)
O2 Er1 O2 3_665 . 78.15(6)
O2 Er1 O3 3_665 3_665 85.01(7)
O2 Er1 O3 . 3_665 134.96(6)
O2 Er1 O3 2_655 3_665 138.45(6)
O2 Er1 O3 2_655 . 134.96(6)
O2 Er1 O3 . . 85.01(7)
O2 Er1 O3 3_665 . 138.45(6)
O2 Er1 O3 2_655 2_655 85.01(7)
O2 Er1 O3 3_665 2_655 134.96(6)
O2 Er1 O3 . 2_655 138.46(6)
O3 Er1 O1 3_665 2_655 139.97(7)
O3 Er1 O1 2_655 . 139.97(6)
O3 Er1 O1 3_665 . 70.00(6)
O3 Er1 O1 . 3_665 139.97(6)
O3 Er1 O1 . . 68.54(6)
O3 Er1 O1 3_665 3_665 68.54(6)
O3 Er1 O1 2_655 3_665 70.00(6)
O3 Er1 O1 2_655 2_655 68.54(6)
O3 Er1 O1 . 2_655 70.00(6)
O3 Er1 O3 2_655 3_665 80.60(8)
O3 Er1 O3 2_655 . 80.60(8)
O3 Er1 O3 . 3_665 80.60(8)
C1 O1 Er1 . . 119.88(14)
C2 O2 Er1 . . 123.42(14)
Er1 O3 H3A . . 118(2)
Er1 O3 H3B . . 131(2)
H3A O3 H3B . . 109(3)
H4A O4 H4B . . 117(4)
H5A O5 H5B . . 112(5)
H6A O6 H6B . . 112(4)
O1 C1 C2 . . 115.38(19)
O1 C1 C3 . 10_666 124.7(2)
C3 C1 C2 10_666 . 119.92(19)
O2 C2 C1 . . 114.28(19)
O2 C2 C3 . . 125.4(2)
C3 C2 C1 . . 120.26(19)
C1 C3 H3 10_666 . 120.1
C2 C3 C1 . 10_666 119.8(2)
C2 C3 H3 . . 120.1

loop_
_geom_bond_atom_site_label_1
_geom_bond_atom_site_label_2
_geom_bond_site_symmetry_2
_geom_bond_distance
_geom_bond_publ_flag
Er1 O1 2_655 2.4567(15) ?
Er1 O1 . 2.4567(15) y
Er1 O1 3_665 2.4567(15) ?
Er1 O2 3_665 2.3578(15) ?
Er1 O2 2_655 2.3577(15) ?
Er1 O2 . 2.3578(15) y
Er1 O3 . 2.3636(18) y
Er1 O3 2_655 2.3636(18) ?
Er1 O3 3_665 2.3637(18) ?
O1 C1 . 1.263(3) ?
O2 C2 . 1.273(3) ?
O3 H3A . 0.831(10) ?
O3 H3B . 0.836(10) ?
O4 H4A . 0.838(10) ?
O4 H4B . 0.842(10) ?
O5 H5A . 0.845(10) ?
O5 H5B . 0.844(10) ?
O6 H6A . 0.848(10) ?
O6 H6B . 0.843(10) ?
C1 C2 . 1.523(3) ?
C1 C3 10_666 1.398(3) ?
C2 C3 . 1.381(3) ?
C3 C1 10_666 1.398(3) ?
C3 H3 . 0.9300 ?

loop_
_geom_hbond_atom_site_label_D
_geom_hbond_atom_site_label_H
_geom_hbond_atom_site_label_A
_geom_hbond_site_symmetry_A
_geom_hbond_distance_DH
_geom_hbond_distance_HA
_geom_hbond_distance_DA
_geom_hbond_angle_DHA
O3 H3A O6 15_556 0.831(10) 1.941(11) 2.769(3) 174(3)
O3 H3B O5 13_556 0.836(10) 1.942(13) 2.758(3) 165(3)
O4 H4A O2 3_665 0.838(10) 1.915(13) 2.738(3) 167(4)
O4 H4B O4 18_545 0.842(10) 1.984(14) 2.803(3) 164(4)
O5 H5A O1 2_655 0.845(10) 2.09(3) 2.870(3) 153(5)
O5 H5B O6 11_556 0.844(10) 1.954(12) 2.794(3) 174(5)
O6 H6A O4 10_666 0.848(10) 1.881(12) 2.725(3) 174(4)
O6 H6B O5 . 0.843(10) 1.914(14) 2.747(3) 169(5)

loop_
_geom_torsion_atom_site_label_1
_geom_torsion_atom_site_label_2
_geom_torsion_atom_site_label_3
_geom_torsion_atom_site_label_4
_geom_torsion_site_symmetry_1
_geom_torsion_site_symmetry_4
_geom_torsion
Er1 O1 C1 C2 . . -8.1(2)
Er1 O1 C1 C3 . 10_666 172.37(18)
Er1 O2 C2 C1 . . 13.9(3)
Er1 O2 C2 C3 . . -167.71(18)
O1 Er1 O1 C1 3_665 . 139.76(13)
O1 Er1 O1 C1 2_655 . -34.5(2)
O1 Er1 O2 C2 3_665 . -121.30(16)
O1 Er1 O2 C2 . . -13.10(16)
O1 Er1 O2 C2 2_655 . 126.04(18)
O1 C1 C2 O2 . . -3.1(3)
O1 C1 C2 C3 . . 178.4(2)
O2 Er1 O1 C1 2_655 . 48.94(18)
O2 Er1 O1 C1 . . 10.65(15)
O2 Er1 O1 C1 3_665 . 96.59(16)
O2 Er1 O2 C2 3_665 . -86.3(2)
O2 Er1 O2 C2 2_655 . -166.47(17)
O2 C2 C3 C1 . 10_666 -176.2(2)
O3 Er1 O1 C1 3_665 . -171.43(17)
O3 Er1 O1 C1 2_655 . -126.15(16)
O3 Er1 O1 C1 . . -83.94(16)
O3 Er1 O2 C2 3_665 . -15.9(2)
O3 Er1 O2 C2 . . 55.53(17)
O3 Er1 O2 C2 2_655 . 125.30(17)
C1 C2 C3 C1 . 10_666 2.1(4)
C3 C1 C2 O2 10_666 . 176.4(2)
C3 C1 C2 C3 10_666 . -2.1(4)

_cod_database_fobs_code 2242786
